data_4343490
loop_
_publ_author_name
'Barnett, Brandon R.'
'Labios, Liezel A.'
'Moore, Curtis E.'
'England, Jason'
'Rheingold, Arnold L.'
'Wieghardt, Karl'
'Figueroa, Joshua S.'

_publ_section_title
;
 Solution Dynamics of Redox Noninnocent Nitrosoarene Ligands: Mapping the
 Electronic Criteria for the Formation of Persistent Metal-Coordinated
 Nitroxide Radicals.
;
_journal_issue 14
_journal_name_full 'Inorganic chemistry'
_journal_page_first 7110
_journal_page_last 7121
_journal_paper_doi 10.1021/acs.inorgchem.5b01252
_journal_volume 54
_journal_year 2015
_chemical_formula_moiety 'C76 H82 N6 O2 Pd, 3(C4 H10 O)'
_chemical_formula_sum 'C88 H112 N6 O5 Pd'
_chemical_formula_weight 1440.30
_chemical_name_common Pd(k1-N-p-CNC6H4NO)2(CNArDipp2)2
_space_group_crystal_system monoclinic
_space_group_IT_number 14
_space_group_name_Hall '-P 2yn'
_space_group_name_H-M_alt 'P 1 21/n 1'
_symmetry_space_group_name_Hall '-P 2yn'
_symmetry_space_group_name_H-M 'P 1 21/n 1'
_atom_sites_solution_hydrogens geom
_audit_creation_date 2015-04-08
_audit_creation_method
;
Olex2 1.2-beta
(compiled 2015.01.26 svn.r3150 for OlexSys, GUI svn.r4998)
;
_cell_angle_alpha 90
_cell_angle_beta 112.810(5)
_cell_angle_gamma 90
_cell_formula_units_Z 2
_cell_length_a 14.7020(14)
_cell_length_b 16.9580(15)
_cell_length_c 16.2845(15)
_cell_measurement_reflns_used 9916
_cell_measurement_temperature 90(2)
_cell_measurement_theta_max 25.40
_cell_measurement_theta_min 2.67
_cell_volume 3742.5(6)
_computing_cell_refinement 'SAINT v8.34A (Bruker, 2013)'
_computing_data_collection 'APEX2 v2013.6-2 (Bruker, 2013)'
_computing_data_reduction 'SAINT v8.34A (Bruker, 2013)'
_computing_molecular_graphics 'Olex2 (Dolomanov et al., 2009)'
_computing_publication_material 'Olex2 (Dolomanov et al., 2009)'
_computing_structure_refinement 'ShelXL (Sheldrick, 2008)'
_computing_structure_solution 'ShelXT (Sheldrick, 2008)'
_diffrn_ambient_temperature 90.0
_diffrn_detector 'Bruker APEX-II CCD'
_diffrn_detector_area_resol_mean 7.9
_diffrn_detector_type 'CCD Area Detector'
_diffrn_measured_fraction_theta_full 0.999
_diffrn_measured_fraction_theta_max 0.994
_diffrn_measurement_device 'Kappa Four-Circle Diffractometer'
_diffrn_measurement_device_type 'Bruker APEX II CCD'
_diffrn_measurement_method '\w and \f scans'
_diffrn_radiation_monochromator 'Double Bounce Multilayer Mirrors'
_diffrn_radiation_probe x-ray
_diffrn_radiation_type MoK\a
_diffrn_radiation_wavelength 0.71073
_diffrn_reflns_av_R_equivalents 0.0298
_diffrn_reflns_av_unetI/netI 0.0331
_diffrn_reflns_laue_measured_fraction_full 0.999
_diffrn_reflns_laue_measured_fraction_max 0.994
_diffrn_reflns_limit_h_max 17
_diffrn_reflns_limit_h_min -17
_diffrn_reflns_limit_k_max 20
_diffrn_reflns_limit_k_min -20
_diffrn_reflns_limit_l_max 19
_diffrn_reflns_limit_l_min -15
_diffrn_reflns_number 27772
_diffrn_reflns_point_group_measured_fraction_full 0.999
_diffrn_reflns_point_group_measured_fraction_max 0.994
_diffrn_reflns_theta_full 25.242
_diffrn_reflns_theta_max 25.532
_diffrn_reflns_theta_min 1.587
_diffrn_source 'fine-focus sealed tube'
_diffrn_source_type 'Bruker TXS'
_diffrn_standards_number 0
_exptl_absorpt_coefficient_mu 0.296
_exptl_absorpt_correction_T_max 0.7452
_exptl_absorpt_correction_T_min 0.7133
_exptl_absorpt_correction_type multi-scan
_exptl_absorpt_process_details
;
SADABS-2008/1 (Bruker,2008) was used for absorption correction.
wR2(int) was 0.0409 before and 0.0376 after correction.
The Ratio of minimum to maximum transmission is 0.9572.
The \l/2 correction factor is 0.0015.
;
_exptl_crystal_colour 'dark green'
_exptl_crystal_density_diffrn 1.278
_exptl_crystal_density_meas ?
_exptl_crystal_description block
_exptl_crystal_F_000 1536
_exptl_crystal_size_max 0.50
_exptl_crystal_size_mid 0.50
_exptl_crystal_size_min 0.30
_refine_diff_density_max 0.737
_refine_diff_density_min -0.624
_refine_diff_density_rms 0.148
_refine_ls_extinction_method none
_refine_ls_goodness_of_fit_ref 1.152
_refine_ls_hydrogen_treatment constr
_refine_ls_matrix_type full
_refine_ls_number_parameters 393
_refine_ls_number_reflns 6947
_refine_ls_number_restraints 0
_refine_ls_restrained_S_all 1.152
_refine_ls_R_factor_all 0.0567
_refine_ls_R_factor_gt 0.0394
_refine_ls_shift/su_max 0.000
_refine_ls_shift/su_mean 0.000
_refine_ls_structure_factor_coef Fsqd
_refine_ls_weighting_details 'w=1/[\s^2^(Fo^2^)+(0.0891P)^2^+2.6714P] where P=(Fo^2^+2Fc^2^)/3'
_refine_ls_weighting_scheme calc
_refine_ls_wR_factor_gt 0.1205
_refine_ls_wR_factor_ref 0.1542
_reflns_Friedel_coverage 0.000
_reflns_number_gt 5555
_reflns_number_total 6947
_reflns_threshold_expression 'I > 2\s(I)'
_cod_data_source_file ic5b01252_si_002.cif
_cod_data_source_block jfig704_0m_sq
_cod_depositor_comments
;
The following automatic conversions were performed:

'_diffrn_radiation_probe' value 'X-ray' changed to 'x-ray' according
to
/usr/data/users/saulius/crontab/automatic-downloads/rss-feeds/ACS/lib/dictionaries/cif_core.dic
dictionary named 'cif_core.dic' version 2.4.2 from 2011-04-26.

'_exptl_crystal_density_meas' value 'not measured' was changed to '?'
- the value is perceived as not measured.

Automatic conversion script
Id: cif_fix_values 3271 2015-04-21 07:52:19Z andrius 

 Adding full bibliography for 4343481--4343500.cif.
;
_cod_database_code 4343490
_shelxl_version_number 2014/6
_shelx_space_group_comment
;
The symmetry employed for this shelxl refinement is uniquely defined
by the following loop, which should always be used as a source of
symmetry information in preference to the above space-group names.
They are only intended as comments.
;
_olex2_refinement_description
;
1. Fixed Uiso
 At 1.2 times of:
  All C(H) groups
 At 1.5 times of:
  All C(H,H,H) groups
2.a Ternary CH refined with riding coordinates:
 C14(H14), C17(H17), C26(H26), C29(H29)
2.b Aromatic/amide H refined with riding coordinates:
 C4(H4), C5(H5), C6(H6), C10(H10), C11(H11), C12(H12), C22(H22), C23(H23),
 C24(H24), C33(H33), C34(H34), C36(H36), C37(H37)
2.c Idealised Me refined as rotating group:
 C15(H15A,H15B,H15C), C16(H16A,H16B,H16C), C18(H18A,H18B,H18C), C19(H19A,H19B,
 H19C), C27(H27A,H27B,H27C), C28(H28A,H28B,H28C), C30(H30A,H30B,H30C), C31(H31A,
 H31B,H31C)
;
_olex2_submission_special_instructions 'No special instructions were received'

loop_
_space_group_symop_operation_xyz
'x, y, z'
'-x+1/2, y+1/2, -z+1/2'
'-x, -y, -z'
'x-1/2, -y-1/2, z-1/2'

loop_
_atom_site_label
_atom_site_type_symbol
_atom_site_fract_x
_atom_site_fract_y
_atom_site_fract_z
_atom_site_U_iso_or_equiv
_atom_site_adp_type
_atom_site_occupancy
_atom_site_site_symmetry_order
_atom_site_calc_flag
_atom_site_refinement_flags_posn
_atom_site_refinement_flags_adp
_atom_site_refinement_flags_occupancy
C1 C 0.3880(2) 0.42375(17) 0.4506(2) 0.0198(6) Uani 1 1 d . . .
C2 C 0.2474(2) 0.32586(17) 0.38061(19) 0.0173(6) Uani 1 1 d . . .
C3 C 0.2659(2) 0.25999(17) 0.33781(19) 0.0170(6) Uani 1 1 d . . .
C4 C 0.1883(2) 0.20768(17) 0.29852(19) 0.0192(6) Uani 1 1 d . . .
H4 H 0.1982 0.1619 0.2695 0.023 Uiso 1 1 calc R . .
C5 C 0.0975(2) 0.22142(18) 0.3012(2) 0.0207(7) Uani 1 1 d . . .
H5 H 0.0450 0.1854 0.2734 0.025 Uiso 1 1 calc R . .
C6 C 0.0817(2) 0.28746(18) 0.3441(2) 0.0200(6) Uani 1 1 d . . .
H6 H 0.0184 0.2962 0.3453 0.024 Uiso 1 1 calc R . .
C7 C 0.1570(2) 0.34100(16) 0.38541(19) 0.0176(6) Uani 1 1 d . . .
C8 C 0.1410(2) 0.41267(17) 0.4311(2) 0.0186(6) Uani 1 1 d . . .
C9 C 0.1111(2) 0.48285(18) 0.3828(2) 0.0234(7) Uani 1 1 d . . .
C10 C 0.0944(2) 0.54898(19) 0.4263(2) 0.0286(8) Uani 1 1 d . . .
H10 H 0.0741 0.5971 0.3947 0.034 Uiso 1 1 calc R . .
C11 C 0.1070(2) 0.5451(2) 0.5140(2) 0.0299(8) Uani 1 1 d . . .
H11 H 0.0945 0.5903 0.5424 0.036 Uiso 1 1 calc R . .
C12 C 0.1377(2) 0.4760(2) 0.5615(2) 0.0276(7) Uani 1 1 d . . .
H12 H 0.1469 0.4745 0.6225 0.033 Uiso 1 1 calc R . .
C13 C 0.1552(2) 0.40877(18) 0.5214(2) 0.0225(7) Uani 1 1 d . . .
C14 C 0.0958(3) 0.48830(19) 0.2854(2) 0.0309(8) Uani 1 1 d . . .
H14 H 0.1120 0.4358 0.2667 0.037 Uiso 1 1 calc R . .
C15 C 0.1638(3) 0.5494(2) 0.2704(3) 0.0375(9) Uani 1 1 d . . .
H15A H 0.1469 0.6019 0.2853 0.056 Uiso 1 1 calc GR . .
H15B H 0.1558 0.5484 0.2078 0.056 Uiso 1 1 calc GR . .
H15C H 0.2324 0.5371 0.3085 0.056 Uiso 1 1 calc GR . .
C16 C -0.0124(3) 0.5067(2) 0.2280(3) 0.0413(10) Uani 1 1 d . . .
H16A H -0.0309 0.5567 0.2472 0.062 Uiso 1 1 calc GR . .
H16B H -0.0544 0.4643 0.2347 0.062 Uiso 1 1 calc GR . .
H16C H -0.0210 0.5106 0.1654 0.062 Uiso 1 1 calc GR . .
C17 C 0.1905(2) 0.3335(2) 0.5749(2) 0.0264(7) Uani 1 1 d . . .
H17 H 0.1883 0.2904 0.5322 0.032 Uiso 1 1 calc R . .
C18 C 0.2980(3) 0.3421(3) 0.6410(3) 0.0432(10) Uani 1 1 d . . .
H18A H 0.3389 0.3591 0.6090 0.065 Uiso 1 1 calc GR . .
H18B H 0.3219 0.2912 0.6698 0.065 Uiso 1 1 calc GR . .
H18C H 0.3016 0.3814 0.6863 0.065 Uiso 1 1 calc GR . .
C19 C 0.1246(3) 0.3092(2) 0.6228(3) 0.0366(9) Uani 1 1 d . . .
H19A H 0.1286 0.3489 0.6678 0.055 Uiso 1 1 calc GR . .
H19B H 0.1465 0.2581 0.6519 0.055 Uiso 1 1 calc GR . .
H19C H 0.0563 0.3049 0.5797 0.055 Uiso 1 1 calc GR . .
C20 C 0.3647(2) 0.24693(17) 0.3340(2) 0.0199(7) Uani 1 1 d . . .
C21 C 0.4396(2) 0.21199(19) 0.4063(2) 0.0271(7) Uani 1 1 d . . .
C22 C 0.5292(3) 0.1973(2) 0.3997(3) 0.0369(9) Uani 1 1 d . . .
H22 H 0.5803 0.1719 0.4475 0.044 Uiso 1 1 calc R . .
C23 C 0.5451(3) 0.2189(2) 0.3249(3) 0.0354(9) Uani 1 1 d . . .
H23 H 0.6075 0.2092 0.3220 0.042 Uiso 1 1 calc R . .
C24 C 0.4713(3) 0.2547(2) 0.2541(2) 0.0312(8) Uani 1 1 d . . .
H24 H 0.4835 0.2698 0.2031 0.037 Uiso 1 1 calc R . .
C25 C 0.3797(2) 0.26858(19) 0.2568(2) 0.0232(7) Uani 1 1 d . . .
C26 C 0.2981(3) 0.3044(2) 0.1765(2) 0.0308(8) Uani 1 1 d . . .
H26 H 0.2359 0.3010 0.1875 0.037 Uiso 1 1 calc R . .
C27 C 0.3163(4) 0.3904(3) 0.1650(4) 0.086(2) Uani 1 1 d . . .
H27A H 0.2608 0.4117 0.1139 0.129 Uiso 1 1 calc GR . .
H27B H 0.3773 0.3960 0.1545 0.129 Uiso 1 1 calc GR . .
H27C H 0.3225 0.4194 0.2189 0.129 Uiso 1 1 calc GR . .
C28 C 0.2820(4) 0.2564(3) 0.0925(3) 0.0705(16) Uani 1 1 d . . .
H28A H 0.3432 0.2555 0.0818 0.106 Uiso 1 1 calc GR . .
H28B H 0.2294 0.2807 0.0415 0.106 Uiso 1 1 calc GR . .
H28C H 0.2632 0.2024 0.1004 0.106 Uiso 1 1 calc GR . .
C29 C 0.4235(3) 0.1874(2) 0.4895(2) 0.0352(9) Uani 1 1 d . . .
H29 H 0.3608 0.2125 0.4863 0.042 Uiso 1 1 calc R . .
C30 C 0.5050(4) 0.2156(4) 0.5750(3) 0.0723(17) Uani 1 1 d . . .
H30A H 0.5658 0.1864 0.5846 0.108 Uiso 1 1 calc GR . .
H30B H 0.4853 0.2066 0.6252 0.108 Uiso 1 1 calc GR . .
H30C H 0.5163 0.2721 0.5702 0.108 Uiso 1 1 calc GR . .
C31 C 0.4094(5) 0.0984(3) 0.4906(3) 0.0778(18) Uani 1 1 d . . .
H31A H 0.4701 0.0717 0.4949 0.117 Uiso 1 1 calc GR . .
H31B H 0.3550 0.0822 0.4356 0.117 Uiso 1 1 calc GR . .
H31C H 0.3937 0.0841 0.5420 0.117 Uiso 1 1 calc GR . .
C32 C 0.4465(2) 0.52409(19) 0.6583(2) 0.0257(7) Uani 1 1 d . . .
C33 C 0.3812(2) 0.5809(2) 0.6057(2) 0.0300(8) Uani 1 1 d . . .
H33 H 0.3817 0.5942 0.5491 0.036 Uiso 1 1 calc R . .
C34 C 0.3165(3) 0.6176(2) 0.6351(3) 0.0373(9) Uani 1 1 d . . .
H34 H 0.2723 0.6565 0.5993 0.045 Uiso 1 1 calc R . .
C35 C 0.3160(3) 0.5979(2) 0.7170(3) 0.0402(10) Uani 1 1 d . . .
C36 C 0.3831(3) 0.5434(3) 0.7715(3) 0.0421(10) Uani 1 1 d . . .
H36 H 0.3834 0.5317 0.8286 0.050 Uiso 1 1 calc R . .
C37 C 0.4488(3) 0.5066(2) 0.7433(3) 0.0350(9) Uani 1 1 d . . .
H37 H 0.4951 0.4697 0.7807 0.042 Uiso 1 1 calc R . .
C38 C 0.2403(3) 0.6305(2) 0.7428(3) 0.0488(11) Uani 1 1 d . . .
N1 N 0.32476(18) 0.38014(14) 0.42002(16) 0.0172(5) Uani 1 1 d . . .
N2 N 0.5068(2) 0.48422(15) 0.62483(19) 0.0228(6) Uani 1 1 d . . .
N3 N 0.1787(3) 0.6550(2) 0.7608(3) 0.0692(13) Uani 1 1 d . . .
O1 O 0.56756(18) 0.43294(14) 0.67287(16) 0.0345(6) Uani 1 1 d . . .
Pd1 Pd 0.5000 0.5000 0.5000 0.01706(13) Uani 1 2 d S T P

loop_
_atom_site_aniso_label
_atom_site_aniso_U_11
_atom_site_aniso_U_22
_atom_site_aniso_U_33
_atom_site_aniso_U_23
_atom_site_aniso_U_13
_atom_site_aniso_U_12
C1 0.0209(16) 0.0181(15) 0.0224(16) 0.0013(13) 0.0107(13) 0.0017(13)
C2 0.0170(15) 0.0162(14) 0.0160(15) 0.0015(12) 0.0033(12) -0.0026(11)
C3 0.0174(15) 0.0163(14) 0.0154(14) 0.0007(12) 0.0043(12) 0.0000(12)
C4 0.0231(16) 0.0153(14) 0.0151(15) -0.0023(12) 0.0031(13) -0.0029(12)
C5 0.0207(16) 0.0199(15) 0.0179(15) 0.0008(13) 0.0035(13) -0.0072(12)
C6 0.0154(15) 0.0223(15) 0.0229(16) 0.0051(13) 0.0078(13) -0.0012(12)
C7 0.0199(15) 0.0152(14) 0.0164(15) 0.0043(12) 0.0056(12) -0.0010(12)
C8 0.0141(14) 0.0179(14) 0.0254(16) 0.0007(13) 0.0093(12) -0.0022(12)
C9 0.0213(16) 0.0206(15) 0.0297(18) 0.0005(13) 0.0115(14) -0.0014(12)
C10 0.0269(18) 0.0200(16) 0.040(2) 0.0012(15) 0.0140(16) 0.0011(13)
C11 0.0279(18) 0.0244(18) 0.040(2) -0.0090(15) 0.0159(16) -0.0042(14)
C12 0.0267(18) 0.0312(17) 0.0274(18) -0.0081(15) 0.0133(15) -0.0059(14)
C13 0.0172(15) 0.0235(16) 0.0275(17) -0.0011(14) 0.0094(13) -0.0040(13)
C14 0.042(2) 0.0215(17) 0.031(2) 0.0054(14) 0.0157(17) 0.0032(14)
C15 0.037(2) 0.039(2) 0.040(2) 0.0151(17) 0.0180(17) 0.0033(17)
C16 0.043(2) 0.039(2) 0.032(2) 0.0044(17) 0.0049(18) -0.0065(17)
C17 0.0279(18) 0.0283(17) 0.0242(17) 0.0047(14) 0.0116(14) 0.0017(14)
C18 0.0257(19) 0.052(2) 0.047(2) 0.021(2) 0.0091(17) -0.0016(17)
C19 0.033(2) 0.039(2) 0.044(2) 0.0129(17) 0.0214(18) 0.0004(16)
C20 0.0186(15) 0.0165(14) 0.0217(16) -0.0080(12) 0.0047(13) -0.0038(12)
C21 0.0239(17) 0.0281(17) 0.0236(17) -0.0092(14) 0.0031(14) 0.0001(14)
C22 0.0204(18) 0.042(2) 0.036(2) -0.0164(17) -0.0023(15) 0.0058(15)
C23 0.0193(17) 0.041(2) 0.045(2) -0.0204(18) 0.0117(16) -0.0023(15)
C24 0.0267(18) 0.0335(19) 0.037(2) -0.0112(16) 0.0160(16) -0.0068(15)
C25 0.0211(16) 0.0230(16) 0.0254(17) -0.0051(13) 0.0088(14) -0.0042(13)
C26 0.0292(19) 0.0367(19) 0.0311(19) 0.0077(16) 0.0165(16) 0.0027(15)
C27 0.068(4) 0.045(3) 0.117(5) 0.037(3) 0.003(3) 0.000(3)
C28 0.079(4) 0.090(4) 0.027(2) 0.002(2) 0.003(2) 0.038(3)
C29 0.032(2) 0.046(2) 0.0204(17) 0.0000(16) 0.0023(15) 0.0118(17)
C30 0.050(3) 0.133(5) 0.023(2) -0.018(3) 0.003(2) 0.004(3)
C31 0.151(6) 0.048(3) 0.047(3) 0.010(2) 0.052(3) 0.012(3)
C32 0.0251(17) 0.0215(15) 0.0305(19) -0.0054(14) 0.0108(15) -0.0057(13)
C33 0.0240(17) 0.0276(17) 0.038(2) -0.0033(15) 0.0110(15) -0.0010(14)
C34 0.0260(19) 0.0300(19) 0.055(3) -0.0057(18) 0.0147(18) -0.0021(15)
C35 0.030(2) 0.035(2) 0.058(3) -0.0195(19) 0.0202(19) -0.0101(16)
C36 0.044(2) 0.053(3) 0.036(2) -0.0103(19) 0.0227(19) -0.013(2)
C37 0.033(2) 0.040(2) 0.034(2) 0.0008(16) 0.0150(17) -0.0014(16)
C38 0.041(2) 0.040(2) 0.076(3) -0.027(2) 0.034(2) -0.0157(19)
N1 0.0175(13) 0.0151(12) 0.0199(13) -0.0022(10) 0.0081(11) -0.0028(10)
N2 0.0213(14) 0.0189(13) 0.0266(15) 0.0025(11) 0.0075(12) 0.0002(11)
N3 0.054(2) 0.053(2) 0.120(4) -0.037(2) 0.056(3) -0.0164(19)
O1 0.0367(14) 0.0314(13) 0.0355(14) 0.0124(11) 0.0141(11) 0.0111(11)
Pd1 0.01479(19) 0.01324(18) 0.0221(2) -0.00036(13) 0.00595(14) -0.00336(12)

loop_
_atom_type_symbol
_atom_type_description
_atom_type_scat_dispersion_real
_atom_type_scat_dispersion_imag
_atom_type_scat_source
C C 0.0033 0.0016 'International Tables Vol C Tables 4.2.6.8 and 6.1.1.4'
H H 0.0000 0.0000 'International Tables Vol C Tables 4.2.6.8 and 6.1.1.4'
N N 0.0061 0.0033 'International Tables Vol C Tables 4.2.6.8 and 6.1.1.4'
O O 0.0106 0.0060 'International Tables Vol C Tables 4.2.6.8 and 6.1.1.4'
Pd Pd -0.9988 1.0072 'International Tables Vol C Tables 4.2.6.8 and 6.1.1.4'

loop_
_geom_angle_atom_site_label_1
_geom_angle_atom_site_label_2
_geom_angle_atom_site_label_3
_geom_angle
_geom_angle_site_symmetry_1
_geom_angle_site_symmetry_3
N1 C1 Pd1 177.8(3) . .
C3 C2 N1 118.1(3) . .
C7 C2 C3 123.5(3) . .
C7 C2 N1 118.4(3) . .
C2 C3 C20 121.3(3) . .
C4 C3 C2 117.1(3) . .
C4 C3 C20 121.6(3) . .
C3 C4 H4 119.6 . .
C5 C4 C3 120.8(3) . .
C5 C4 H4 119.6 . .
C4 C5 H5 119.7 . .
C4 C5 C6 120.5(3) . .
C6 C5 H5 119.7 . .
C5 C6 H6 119.5 . .
C5 C6 C7 121.0(3) . .
C7 C6 H6 119.5 . .
C2 C7 C6 117.0(3) . .
C2 C7 C8 121.3(3) . .
C6 C7 C8 121.7(3) . .
C9 C8 C7 119.2(3) . .
C9 C8 C13 121.0(3) . .
C13 C8 C7 119.8(3) . .
C8 C9 C14 121.8(3) . .
C10 C9 C8 118.4(3) . .
C10 C9 C14 119.8(3) . .
C9 C10 H10 119.7 . .
C11 C10 C9 120.7(3) . .
C11 C10 H10 119.7 . .
C10 C11 H11 119.7 . .
C10 C11 C12 120.6(3) . .
C12 C11 H11 119.7 . .
C11 C12 H12 119.6 . .
C11 C12 C13 120.9(3) . .
C13 C12 H12 119.6 . .
C8 C13 C17 121.2(3) . .
C12 C13 C8 118.4(3) . .
C12 C13 C17 120.4(3) . .
C9 C14 H14 108.0 . .
C9 C14 C15 111.6(3) . .
C9 C14 C16 110.4(3) . .
C15 C14 H14 108.0 . .
C15 C14 C16 110.8(3) . .
C16 C14 H14 108.0 . .
C14 C15 H15A 109.5 . .
C14 C15 H15B 109.5 . .
C14 C15 H15C 109.5 . .
H15A C15 H15B 109.5 . .
H15A C15 H15C 109.5 . .
H15B C15 H15C 109.5 . .
C14 C16 H16A 109.5 . .
C14 C16 H16B 109.5 . .
C14 C16 H16C 109.5 . .
H16A C16 H16B 109.5 . .
H16A C16 H16C 109.5 . .
H16B C16 H16C 109.5 . .
C13 C17 H17 107.7 . .
C13 C17 C18 110.6(3) . .
C18 C17 H17 107.7 . .
C19 C17 C13 112.3(3) . .
C19 C17 H17 107.7 . .
C19 C17 C18 110.7(3) . .
C17 C18 H18A 109.5 . .
C17 C18 H18B 109.5 . .
C17 C18 H18C 109.5 . .
H18A C18 H18B 109.5 . .
H18A C18 H18C 109.5 . .
H18B C18 H18C 109.5 . .
C17 C19 H19A 109.5 . .
C17 C19 H19B 109.5 . .
C17 C19 H19C 109.5 . .
H19A C19 H19B 109.5 . .
H19A C19 H19C 109.5 . .
H19B C19 H19C 109.5 . .
C21 C20 C3 119.4(3) . .
C21 C20 C25 121.3(3) . .
C25 C20 C3 119.3(3) . .
C20 C21 C29 121.6(3) . .
C22 C21 C20 118.3(3) . .
C22 C21 C29 120.0(3) . .
C21 C22 H22 119.5 . .
C23 C22 C21 120.9(3) . .
C23 C22 H22 119.5 . .
C22 C23 H23 119.7 . .
C22 C23 C24 120.5(3) . .
C24 C23 H23 119.7 . .
C23 C24 H24 119.7 . .
C23 C24 C25 120.5(3) . .
C25 C24 H24 119.7 . .
C20 C25 C26 122.0(3) . .
C24 C25 C20 118.3(3) . .
C24 C25 C26 119.6(3) . .
C25 C26 H26 107.2 . .
C25 C26 C28 110.8(3) . .
C27 C26 C25 112.1(3) . .
C27 C26 H26 107.2 . .
C27 C26 C28 112.1(4) . .
C28 C26 H26 107.2 . .
C26 C27 H27A 109.5 . .
C26 C27 H27B 109.5 . .
C26 C27 H27C 109.5 . .
H27A C27 H27B 109.5 . .
H27A C27 H27C 109.5 . .
H27B C27 H27C 109.5 . .
C26 C28 H28A 109.5 . .
C26 C28 H28B 109.5 . .
C26 C28 H28C 109.5 . .
H28A C28 H28B 109.5 . .
H28A C28 H28C 109.5 . .
H28B C28 H28C 109.5 . .
C21 C29 H29 107.2 . .
C21 C29 C31 110.6(3) . .
C30 C29 C21 113.0(4) . .
C30 C29 H29 107.2 . .
C30 C29 C31 111.4(4) . .
C31 C29 H29 107.2 . .
C29 C30 H30A 109.5 . .
C29 C30 H30B 109.5 . .
C29 C30 H30C 109.5 . .
H30A C30 H30B 109.5 . .
H30A C30 H30C 109.5 . .
H30B C30 H30C 109.5 . .
C29 C31 H31A 109.5 . .
C29 C31 H31B 109.5 . .
C29 C31 H31C 109.5 . .
H31A C31 H31B 109.5 . .
H31A C31 H31C 109.5 . .
H31B C31 H31C 109.5 . .
C33 C32 C37 120.0(3) . .
N2 C32 C33 119.3(3) . .
N2 C32 C37 120.7(3) . .
C32 C33 H33 119.8 . .
C34 C33 C32 120.3(4) . .
C34 C33 H33 119.8 . .
C33 C34 H34 120.2 . .
C33 C34 C35 119.5(4) . .
C35 C34 H34 120.2 . .
C34 C35 C36 120.7(4) . .
C34 C35 C38 118.8(4) . .
C36 C35 C38 120.4(4) . .
C35 C36 H36 119.7 . .
C37 C36 C35 120.5(4) . .
C37 C36 H36 119.7 . .
C32 C37 H37 120.6 . .
C36 C37 C32 118.9(4) . .
C36 C37 H37 120.6 . .
N3 C38 C35 177.9(5) . .
C1 N1 C2 178.6(3) . .
C32 N2 Pd1 123.0(2) . .
O1 N2 C32 119.7(3) . .
O1 N2 Pd1 117.3(2) . .
C1 Pd1 C1 180.00(13) 3_666 .
C1 Pd1 N2 91.78(12) . .
C1 Pd1 N2 88.22(12) . 3_666
C1 Pd1 N2 91.78(12) 3_666 3_666
C1 Pd1 N2 88.22(12) 3_666 .
N2 Pd1 N2 180.0 . 3_666

loop_
_geom_bond_atom_site_label_1
_geom_bond_atom_site_label_2
_geom_bond_distance
_geom_bond_site_symmetry_2
C1 N1 1.140(4) .
C1 Pd1 2.001(3) .
C2 C3 1.398(4) .
C2 C7 1.386(4) .
C2 N1 1.409(4) .
C3 C4 1.390(4) .
C3 C20 1.494(4) .
C4 H4 0.9500 .
C4 C5 1.372(4) .
C5 H5 0.9500 .
C5 C6 1.387(4) .
C6 H6 0.9500 .
C6 C7 1.387(4) .
C7 C8 1.491(4) .
C8 C9 1.400(4) .
C8 C13 1.404(4) .
C9 C10 1.398(5) .
C9 C14 1.517(5) .
C10 H10 0.9500 .
C10 C11 1.367(5) .
C11 H11 0.9500 .
C11 C12 1.380(5) .
C12 H12 0.9500 .
C12 C13 1.386(5) .
C13 C17 1.519(4) .
C14 H14 1.0000 .
C14 C15 1.523(5) .
C14 C16 1.532(5) .
C15 H15A 0.9800 .
C15 H15B 0.9800 .
C15 H15C 0.9800 .
C16 H16A 0.9800 .
C16 H16B 0.9800 .
C16 H16C 0.9800 .
C17 H17 1.0000 .
C17 C18 1.536(5) .
C17 C19 1.517(5) .
C18 H18A 0.9800 .
C18 H18B 0.9800 .
C18 H18C 0.9800 .
C19 H19A 0.9800 .
C19 H19B 0.9800 .
C19 H19C 0.9800 .
C20 C21 1.394(4) .
C20 C25 1.408(4) .
C21 C22 1.385(5) .
C21 C29 1.520(5) .
C22 H22 0.9500 .
C22 C23 1.377(6) .
C23 H23 0.9500 .
C23 C24 1.380(5) .
C24 H24 0.9500 .
C24 C25 1.386(5) .
C25 C26 1.516(5) .
C26 H26 1.0000 .
C26 C27 1.508(6) .
C26 C28 1.528(6) .
C27 H27A 0.9800 .
C27 H27B 0.9800 .
C27 H27C 0.9800 .
C28 H28A 0.9800 .
C28 H28B 0.9800 .
C28 H28C 0.9800 .
C29 H29 1.0000 .
C29 C30 1.520(5) .
C29 C31 1.523(6) .
C30 H30A 0.9800 .
C30 H30B 0.9800 .
C30 H30C 0.9800 .
C31 H31A 0.9800 .
C31 H31B 0.9800 .
C31 H31C 0.9800 .
C32 C33 1.395(5) .
C32 C37 1.404(5) .
C32 N2 1.383(5) .
C33 H33 0.9500 .
C33 C34 1.371(5) .
C34 H34 0.9500 .
C34 C35 1.378(6) .
C35 C36 1.391(6) .
C35 C38 1.442(6) .
C36 H36 0.9500 .
C36 C37 1.370(6) .
C37 H37 0.9500 .
C38 N3 1.134(5) .
N2 O1 1.275(3) .
N2 Pd1 2.014(3) .
Pd1 C1 2.001(3) 3_666
Pd1 N2 2.014(3) 3_666

loop_
_geom_torsion_atom_site_label_1
_geom_torsion_atom_site_label_2
_geom_torsion_atom_site_label_3
_geom_torsion_atom_site_label_4
_geom_torsion
C2 C3 C4 C5 0.8(4)
C2 C3 C20 C21 82.8(4)
C2 C3 C20 C25 -98.6(3)
C2 C7 C8 C9 87.8(4)
C2 C7 C8 C13 -92.8(4)
C3 C2 C7 C6 -0.7(4)
C3 C2 C7 C8 -179.3(3)
C3 C4 C5 C6 -0.7(4)
C3 C20 C21 C22 177.2(3)
C3 C20 C21 C29 -0.5(5)
C3 C20 C25 C24 -178.9(3)
C3 C20 C25 C26 -0.5(4)
C4 C3 C20 C21 -97.7(3)
C4 C3 C20 C25 81.0(4)
C4 C5 C6 C7 -0.1(4)
C5 C6 C7 C2 0.8(4)
C5 C6 C7 C8 179.4(3)
C6 C7 C8 C9 -90.7(4)
C6 C7 C8 C13 88.7(4)
C7 C2 C3 C4 -0.1(4)
C7 C2 C3 C20 179.5(3)
C7 C8 C9 C10 178.6(3)
C7 C8 C9 C14 -0.9(5)
C7 C8 C13 C12 -178.6(3)
C7 C8 C13 C17 2.4(4)
C8 C9 C10 C11 0.0(5)
C8 C9 C14 C15 -119.7(3)
C8 C9 C14 C16 116.7(3)
C8 C13 C17 C18 107.6(3)
C8 C13 C17 C19 -128.2(3)
C9 C8 C13 C12 0.8(4)
C9 C8 C13 C17 -178.2(3)
C9 C10 C11 C12 0.8(5)
C10 C9 C14 C15 60.9(4)
C10 C9 C14 C16 -62.8(4)
C10 C11 C12 C13 -0.8(5)
C11 C12 C13 C8 0.0(5)
C11 C12 C13 C17 179.0(3)
C12 C13 C17 C18 -71.4(4)
C12 C13 C17 C19 52.8(4)
C13 C8 C9 C10 -0.8(5)
C13 C8 C9 C14 179.7(3)
C14 C9 C10 C11 179.5(3)
C20 C3 C4 C5 -178.8(3)
C20 C21 C22 C23 2.1(5)
C20 C21 C29 C30 -131.4(4)
C20 C21 C29 C31 103.0(4)
C20 C25 C26 C27 109.4(4)
C20 C25 C26 C28 -124.5(4)
C21 C20 C25 C24 -0.3(5)
C21 C20 C25 C26 178.1(3)
C21 C22 C23 C24 -1.1(5)
C22 C21 C29 C30 51.0(5)
C22 C21 C29 C31 -74.6(5)
C22 C23 C24 C25 -0.7(5)
C23 C24 C25 C20 1.3(5)
C23 C24 C25 C26 -177.1(3)
C24 C25 C26 C27 -72.2(5)
C24 C25 C26 C28 53.9(5)
C25 C20 C21 C22 -1.4(5)
C25 C20 C21 C29 -179.1(3)
C29 C21 C22 C23 179.8(3)
C32 C33 C34 C35 -0.3(5)
C33 C32 C37 C36 2.9(5)
C33 C32 N2 O1 179.1(3)
C33 C32 N2 Pd1 -3.4(4)
C33 C34 C35 C36 2.6(5)
C33 C34 C35 C38 -173.2(3)
C34 C35 C36 C37 -2.2(6)
C35 C36 C37 C32 -0.6(6)
C37 C32 C33 C34 -2.5(5)
C37 C32 N2 O1 -2.5(5)
C37 C32 N2 Pd1 175.0(2)
C38 C35 C36 C37 173.5(4)
N1 C2 C3 C4 -179.3(3)
N1 C2 C3 C20 0.3(4)
N1 C2 C7 C6 178.5(3)
N1 C2 C7 C8 -0.1(4)
N2 C32 C33 C34 175.9(3)
N2 C32 C37 C36 -175.5(3)
